data_4061043
loop_
_publ_author_name
'Antinolo, A.'
'Fernandez-Galan, R'
'Otero, A.'
'Prashar, S.'
'Rivilla, I.'
'Rodriguez, A.'
'Maestro, MA.'

_publ_section_title
;
New Synthon in the Design of ansa-Cyclopentadienyl Ligands with Variable
Substitution at the Bridging Atom
;
_journal_name_full Organometallics
_journal_paper_doi 10.1021/om049425a
_journal_year 2004
_chemical_formula_moiety 'C21 H22 Cl2 Zr'
_chemical_formula_sum 'C21 H22 Cl2 Zr'
_chemical_formula_weight 436.51
_space_group_IT_number 14
_symmetry_cell_setting monoclinic
_symmetry_space_group_name_Hall '-P 2yn'
_symmetry_space_group_name_H-M 'P 1 21/n 1'
_cell_angle_alpha 90.00
_cell_angle_beta 100.747(2)
_cell_angle_gamma 90.00
_cell_formula_units_Z 4
_cell_length_a 9.7472(11)
_cell_length_b 16.924(2)
_cell_length_c 11.9315(14)
_cell_measurement_temperature 173(2)
_cell_volume 1933.7(4)
_diffrn_ambient_temperature 173(2)
_exptl_crystal_density_diffrn 1.499
_cod_depositor_comments
;
The following automatic conversions were performed:
'_symmetry_cell_setting' value 'Monoclinic' changed to 'monoclinic'
according to '/home/saulius/struct/CIF-dictionaries/cif_core.dic'
dictionary named 'cif_core.dic' version 2.4.1 from 2010-06-29.

Automatic conversion script
Id: cif_fix_enum 1527 2010-12-29 10:47:43Z saulius 
;
_cod_original_sg_symbol_H-M 'P 21/n'
_cod_database_code 4061043

loop_
_symmetry_equiv_pos_as_xyz
'x, y, z'
'-x+1/2, y+1/2, -z+1/2'
'-x, -y, -z'
'x-1/2, -y-1/2, z-1/2'

loop_
_atom_site_label
_atom_site_type_symbol
_atom_site_fract_x
_atom_site_fract_y
_atom_site_fract_z
_atom_site_U_iso_or_equiv
_atom_site_adp_type
_atom_site_occupancy
_atom_site_symmetry_multiplicity
_atom_site_calc_flag
_atom_site_refinement_flags
_atom_site_disorder_assembly
_atom_site_disorder_group
Zr1 Zr 0.37567(2) 0.193843(13) 0.266085(19) 0.02167(8) Uani 1 1 d . . .
Cl1 Cl 0.55643(7) 0.12243(4) 0.39554(6) 0.03924(18) Uani 1 1 d . . .
Cl2 Cl 0.33453(7) 0.30116(4) 0.39140(6) 0.03399(16) Uani 1 1 d . . .
C1 C 0.3661(3) 0.28877(15) 0.1076(2) 0.0287(6) Uani 1 1 d . . .
H1A H 0.2934 0.3306 0.0863 0.034 Uiso 1 1 calc R . .
C2 C 0.5010(3) 0.30095(16) 0.1740(2) 0.0342(6) Uani 1 1 d . . .
H2A H 0.5376 0.3518 0.2105 0.041 Uiso 1 1 calc R . .
C3 C 0.5780(3) 0.23219(18) 0.1697(2) 0.0364(7) Uani 1 1 d . . .
H3A H 0.6793 0.2253 0.2030 0.044 Uiso 1 1 calc R . .
C4 C 0.4923(3) 0.17590(16) 0.1015(2) 0.0293(6) Uani 1 1 d . . .
H4A H 0.5245 0.1244 0.0746 0.035 Uiso 1 1 calc R . .
C5 C 0.3607(2) 0.21203(14) 0.0605(2) 0.0238(5) Uani 1 1 d . . .
C6 C 0.2239(2) 0.16968(13) 0.01509(19) 0.0201(5) Uani 1 1 d . . .
H6A H 0.1526 0.2110 -0.0135 0.024 Uiso 1 1 calc R . .
C7 C 0.1885(2) 0.13636(14) 0.12576(19) 0.0205(5) Uani 1 1 d . . .
C8 C 0.1205(2) 0.18147(14) 0.2002(2) 0.0237(5) Uani 1 1 d . . .
C9 C 0.1422(3) 0.14270(16) 0.3077(2) 0.0287(6) Uani 1 1 d . . .
C10 C 0.2247(3) 0.07541(15) 0.3008(2) 0.0314(6) Uani 1 1 d . . .
C11 C 0.2563(3) 0.07143(14) 0.1891(2) 0.0257(5) Uani 1 1 d . . .
C12 C 0.0320(3) 0.25440(16) 0.1717(2) 0.0335(6) Uani 1 1 d . . .
H12A H -0.0659 0.2390 0.1472 0.050 Uiso 1 1 calc R . .
H12B H 0.0634 0.2834 0.1100 0.050 Uiso 1 1 calc R . .
H12C H 0.0410 0.2882 0.2393 0.050 Uiso 1 1 calc R . .
C13 C 0.0773(3) 0.16587(19) 0.4073(2) 0.0463(8) Uani 1 1 d . . .
H13A H -0.0116 0.1380 0.4031 0.069 Uiso 1 1 calc R . .
H13B H 0.0607 0.2230 0.4055 0.069 Uiso 1 1 calc R . .
H13C H 0.1404 0.1518 0.4784 0.069 Uiso 1 1 calc R . .
C14 C 0.2623(4) 0.01364(17) 0.3919(2) 0.0492(8) Uani 1 1 d . . .
H14A H 0.1861 -0.0248 0.3863 0.074 Uiso 1 1 calc R . .
H14B H 0.2772 0.0389 0.4671 0.074 Uiso 1 1 calc R . .
H14C H 0.3480 -0.0134 0.3817 0.074 Uiso 1 1 calc R . .
C15 C 0.3361(3) 0.00468(15) 0.1480(2) 0.0373(7) Uani 1 1 d . . .
H15A H 0.2718 -0.0386 0.1205 0.056 Uiso 1 1 calc R . .
H15B H 0.4078 -0.0142 0.2111 0.056 Uiso 1 1 calc R . .
H15C H 0.3807 0.0234 0.0858 0.056 Uiso 1 1 calc R . .
C16 C 0.2232(2) 0.11076(14) -0.0806(2) 0.0221(5) Uani 1 1 d . . .
C17 C 0.3127(2) 0.11915(16) -0.1580(2) 0.0289(6) Uani 1 1 d . . .
H17A H 0.3796 0.1606 -0.1482 0.035 Uiso 1 1 calc R . .
C18 C 0.3055(3) 0.06777(18) -0.2493(2) 0.0376(7) Uani 1 1 d . . .
H18A H 0.3662 0.0748 -0.3022 0.045 Uiso 1 1 calc R . .
C19 C 0.2108(3) 0.00661(17) -0.2635(2) 0.0399(7) Uani 1 1 d . . .
H19A H 0.2072 -0.0292 -0.3253 0.048 Uiso 1 1 calc R . .
C20 C 0.1210(3) -0.00235(16) -0.1874(2) 0.0368(7) Uani 1 1 d . . .
H20A H 0.0552 -0.0444 -0.1969 0.044 Uiso 1 1 calc R . .
C21 C 0.1270(3) 0.04998(15) -0.0974(2) 0.0286(6) Uani 1 1 d . . .
H21A H 0.0637 0.0439 -0.0463 0.034 Uiso 1 1 calc R . .

loop_
_atom_site_aniso_label
_atom_site_aniso_U_11
_atom_site_aniso_U_22
_atom_site_aniso_U_33
_atom_site_aniso_U_23
_atom_site_aniso_U_13
_atom_site_aniso_U_12
Zr1 0.02431(13) 0.02175(13) 0.01668(13) -0.00077(10) -0.00202(9) 0.00070(10)
Cl1 0.0417(4) 0.0387(4) 0.0304(4) -0.0027(3) -0.0113(3) 0.0142(3)
Cl2 0.0416(4) 0.0274(3) 0.0312(4) -0.0082(3) 0.0023(3) 0.0030(3)
C1 0.0371(14) 0.0260(14) 0.0217(13) 0.0034(11) 0.0017(11) -0.0077(11)
C2 0.0420(16) 0.0352(16) 0.0244(14) -0.0020(12) 0.0040(12) -0.0192(13)
C3 0.0262(14) 0.0553(19) 0.0272(15) -0.0047(13) 0.0037(11) -0.0111(13)
C4 0.0247(13) 0.0386(16) 0.0250(14) -0.0047(11) 0.0056(11) -0.0029(11)
C5 0.0264(13) 0.0294(14) 0.0157(12) 0.0009(10) 0.0038(10) -0.0051(10)
C6 0.0217(12) 0.0196(12) 0.0181(12) -0.0011(9) 0.0016(9) -0.0003(9)
C7 0.0200(12) 0.0230(13) 0.0174(12) -0.0010(10) 0.0010(9) -0.0026(9)
C8 0.0205(12) 0.0303(14) 0.0198(12) -0.0033(10) 0.0022(10) -0.0028(10)
C9 0.0304(14) 0.0357(15) 0.0209(13) -0.0010(11) 0.0068(11) -0.0083(11)
C10 0.0420(16) 0.0278(14) 0.0221(14) 0.0030(11) -0.0001(12) -0.0096(12)
C11 0.0305(13) 0.0203(13) 0.0238(13) -0.0001(10) -0.0015(11) -0.0030(10)
C12 0.0287(14) 0.0406(16) 0.0305(15) -0.0050(12) 0.0035(11) 0.0104(12)
C13 0.0542(19) 0.060(2) 0.0290(16) -0.0069(15) 0.0186(15) -0.0113(15)
C14 0.077(2) 0.0343(17) 0.0320(17) 0.0120(13) -0.0007(16) -0.0054(15)
C15 0.0443(16) 0.0235(14) 0.0392(16) -0.0020(12) -0.0052(13) 0.0080(12)
C16 0.0222(12) 0.0231(13) 0.0190(12) -0.0008(10) -0.0012(10) 0.0025(10)
C17 0.0242(13) 0.0370(16) 0.0250(14) -0.0030(11) 0.0032(11) -0.0021(11)
C18 0.0292(14) 0.0562(19) 0.0282(15) -0.0102(13) 0.0071(12) 0.0046(13)
C19 0.0383(16) 0.0447(18) 0.0338(16) -0.0185(13) -0.0005(13) 0.0090(13)
C20 0.0409(16) 0.0298(15) 0.0373(16) -0.0092(13) 0.0012(13) -0.0065(12)
C21 0.0290(13) 0.0299(14) 0.0262(14) -0.0020(11) 0.0034(11) -0.0031(11)

loop_
_geom_bond_atom_site_label_1
_geom_bond_atom_site_label_2
_geom_bond_distance
_geom_bond_site_symmetry_2
_geom_bond_publ_flag
Zr1 Cl2 2.4328(7) . ?
Zr1 Cl1 2.4364(7) . ?
Zr1 C7 2.437(2) . ?
Zr1 C5 2.449(2) . ?
Zr1 C4 2.464(2) . ?
Zr1 C11 2.468(2) . ?
Zr1 C1 2.470(2) . ?
Zr1 C8 2.474(2) . ?
Zr1 C3 2.545(3) . ?
Zr1 C2 2.547(3) . ?
Zr1 C10 2.565(3) . ?
Zr1 C9 2.568(2) . ?
C1 C5 1.412(3) . ?
C1 C2 1.418(4) . ?
C2 C3 1.391(4) . ?
C3 C4 1.420(4) . ?
C4 C5 1.422(3) . ?
C5 C6 1.523(3) . ?
C6 C16 1.514(3) . ?
C6 C7 1.533(3) . ?
C7 C11 1.424(3) . ?
C7 C8 1.425(3) . ?
C8 C9 1.421(3) . ?
C8 C12 1.508(3) . ?
C9 C10 1.405(4) . ?
C9 C13 1.499(4) . ?
C10 C11 1.425(4) . ?
C10 C14 1.503(4) . ?
C11 C15 1.504(3) . ?
C16 C21 1.381(3) . ?
C16 C17 1.392(3) . ?
C17 C18 1.385(4) . ?
C18 C19 1.376(4) . ?
C19 C20 1.382(4) . ?
C20 C21 1.385(4) . ?
